data_2020251
loop_
_publ_author_name
'du Bois, A.'
'Abriel, W.'

_publ_section_title
;
 Structure of hexamminecobalt(III) chloride hexachlorotellurate(IV)
 1.64-water
;
_journal_name_full 'Acta Crystallographica C (39,1983-)'
_journal_page_first 1986
_journal_page_last 1988
_journal_volume 45
_journal_year 1989
_chemical_formula_sum 'Cl7 Co H21.28 N6 O1.64 Te'
_chemical_name_systematic '(Co (N H3)6) Cl (Te Cl6) (H2 O)1.64'
_space_group_IT_number 2
_symmetry_space_group_name_Hall '-P 1'
_symmetry_space_group_name_H-M 'P -1'
_cell_angle_alpha 100.98
_cell_angle_beta 89.8
_cell_angle_gamma 105.01
_cell_formula_units_Z 2
_cell_length_a 7.808
_cell_length_b 10.932
_cell_length_c 11.094
_cell_volume 896.848
_citation_journal_id_ASTM ACSCEE
_cod_data_source_file duBois_ACSCEE_1989_895.cif
_cod_data_source_block H21.28Cl7Co1N6O1.64Te1
_cod_original_cell_volume 896.8483
_cod_original_formula_sum 'H21.28 Cl7 Co1 N6 O1.64 Te1'
_cod_database_code 2020251

loop_
_symmetry_equiv_pos_as_xyz
x,y,z
-x,-y,-z

loop_
_atom_site_label
_atom_site_type_symbol
_atom_site_fract_x
_atom_site_fract_y
_atom_site_fract_z
_atom_site_occupancy
_atom_site_U_iso_or_equiv
_atom_site_attached_hydrogens
N5 N-3 0.4963 0.2508 0.1718 1 0.0 3
Cl5 Cl-1 0.3243 0.904 0.3941 1 0.0 0
Te1 Te+4 0.06967 -0.13799 0.2226 1 0.0 0
N6 N-3 0.4981 0.2552 0.4261 1 0.0 3
N1 N-3 0.3357 0.9096 0.729 1 0.0 3
N2 N-3 0.3011 0.5352 0.6664 1 0.0 3
O2 O-2 -0.506 -0.365 0.182 0.64 0.0 2
O1 O-2 0.34 0.545 0.957 1 0.0 2
Co1 Co+3 0.3183 0.7224 0.6978 1 0.0 0
Cl7 Cl-1 0.2641 0.4594 0.3653 1 0.0 0
N4 N-3 0.1358 0.6926 0.5644 1 0.0 3
Cl3 Cl-1 0.1574 0.1671 0.9373 1 0.0 0
Cl4 Cl-1 0.1585 0.1784 0.6266 1 0.0 0
Cl2 Cl-1 0.0937 0.1053 0.2747 1 0.0 0
Cl1 Cl-1 0.3214 0.9098 0.068 1 0.0 0
Cl6 Cl-1 0.0508 0.6276 0.1706 1 0.0 0
N3 N-3 0.1319 0.6957 0.8201 1 0.0 3
